data_4085959
loop_
_publ_author_name
'Babbini, Dominic C.'
'Iluc, Vlad M.'

_publ_section_title
;
 Iridium PCsp3P-type Complexes with a Hemilabile Anisole Tether
;
_journal_issue 13
_journal_name_full Organometallics
_journal_page_first 3141
_journal_paper_doi 10.1021/acs.organomet.5b00165
_journal_volume 34
_journal_year 2015
_chemical_formula_sum 'C32 H45 Ir O P2'
_chemical_formula_weight 699.82
_chemical_name_systematic
; 
 ? 
;
_space_group_IT_number 2
_symmetry_cell_setting triclinic
_symmetry_space_group_name_Hall '-P 1'
_symmetry_space_group_name_H-M 'P -1'
_atom_sites_solution_hydrogens geom
_atom_sites_solution_primary direct
_atom_sites_solution_secondary difmap
_audit_creation_method SHELXL-97
_cell_angle_alpha 72.292(2)
_cell_angle_beta 85.131(3)
_cell_angle_gamma 68.382(2)
_cell_formula_units_Z 2
_cell_length_a 9.922(2)
_cell_length_b 10.833(2)
_cell_length_c 15.344(3)
_cell_measurement_temperature 120(2)
_cell_volume 1459.9(5)
_computing_structure_refinement 'SHELXL-97 (Sheldrick, 1997)'
_computing_structure_solution 'SHELXS-97 (Sheldrick, 1990)'
_diffrn_ambient_temperature 120(2)
_diffrn_measured_fraction_theta_full 0.999
_diffrn_measured_fraction_theta_max 0.999
_diffrn_radiation_monochromator graphite
_diffrn_radiation_source 'fine-focus sealed tube'
_diffrn_radiation_type MoK\a
_diffrn_radiation_wavelength 0.71073
_diffrn_reflns_av_R_equivalents 0.0135
_diffrn_reflns_av_sigmaI/netI 0.0129
_diffrn_reflns_limit_h_max 11
_diffrn_reflns_limit_h_min -11
_diffrn_reflns_limit_k_max 12
_diffrn_reflns_limit_k_min -12
_diffrn_reflns_limit_l_max 18
_diffrn_reflns_limit_l_min -18
_diffrn_reflns_number 15439
_diffrn_reflns_theta_full 25.00
_diffrn_reflns_theta_max 25.00
_diffrn_reflns_theta_min 2.12
_exptl_absorpt_coefficient_mu 4.706
_exptl_absorpt_correction_T_max 0.6556
_exptl_absorpt_correction_T_min 0.5776
_exptl_absorpt_correction_type multi-scan
_exptl_absorpt_process_details 'Bruker AXS area detector scaling and absorption correction'
_exptl_crystal_density_diffrn 1.592
_exptl_crystal_density_method 'not measured'
_exptl_crystal_description block
_exptl_crystal_F_000 704
_exptl_crystal_size_max 0.13
_exptl_crystal_size_mid 0.10
_exptl_crystal_size_min 0.10
_refine_diff_density_max 0.889
_refine_diff_density_min -0.552
_refine_diff_density_rms 0.064
_refine_ls_extinction_method none
_refine_ls_goodness_of_fit_ref 1.117
_refine_ls_hydrogen_treatment mixed
_refine_ls_matrix_type full
_refine_ls_number_parameters 342
_refine_ls_number_reflns 5129
_refine_ls_number_restraints 0
_refine_ls_restrained_S_all 1.117
_refine_ls_R_factor_all 0.0140
_refine_ls_R_factor_gt 0.0135
_refine_ls_shift/su_max 0.002
_refine_ls_shift/su_mean 0.000
_refine_ls_structure_factor_coef Fsqd
_refine_ls_weighting_details 'calc w=1/[\s^2^(Fo^2^)+(0.0142P)^2^+1.4637P] where P=(Fo^2^+2Fc^2^)/3'
_refine_ls_weighting_scheme calc
_refine_ls_wR_factor_gt 0.0342
_refine_ls_wR_factor_ref 0.0343
_reflns_number_gt 5029
_reflns_number_total 5129
_reflns_threshold_expression >2sigma(I)
_cod_data_source_file om5b00165_si_002.cif
_cod_data_source_block dcb263
_cod_depositor_comments 'Adding full bibliography for 4085955--4085962.cif.'
_cod_original_cell_volume 1459.8(5)
_cod_original_sg_symbol_H-M P-1
_cod_database_code 4085959

loop_
_symmetry_equiv_pos_as_xyz
'x, y, z'
'-x, -y, -z'

loop_
_atom_site_label
_atom_site_type_symbol
_atom_site_fract_x
_atom_site_fract_y
_atom_site_fract_z
_atom_site_U_iso_or_equiv
_atom_site_adp_type
_atom_site_occupancy
_atom_site_symmetry_multiplicity
_atom_site_calc_flag
_atom_site_refinement_flags
Ir Ir 0.640673(8) 0.925355(8) 0.727804(5) 0.01536(3) Uani 1 1 d .
P1 P 0.79150(6) 0.70452(6) 0.78875(4) 0.01834(12) Uani 1 1 d .
H1 H 0.596(3) 0.915(3) 0.8098(19) 0.032(7) Uiso 1 1 d .
P2 P 0.51871(6) 1.14671(6) 0.73265(4) 0.01476(11) Uani 1 1 d .
H2 H 0.492(3) 0.882(3) 0.7043(19) 0.032(7) Uiso 1 1 d .
C3 C 0.6936(3) 0.9250(3) 0.51006(17) 0.0281(5) Uani 1 1 d .
H3A H 0.6241 1.0113 0.4712 0.042 Uiso 1 1 calc R
H3B H 0.6471 0.8560 0.5328 0.042 Uiso 1 1 calc R
H3C H 0.7776 0.8892 0.4743 0.042 Uiso 1 1 calc R
O3 O 0.74027(17) 0.95193(16) 0.58585(10) 0.0207(3) Uani 1 1 d .
C C 0.8266(2) 0.9815(2) 0.74097(14) 0.0155(4) Uani 1 1 d .
C11 C 0.9695(2) 0.8549(2) 0.76559(14) 0.0171(4) Uani 1 1 d .
C12 C 0.9687(2) 0.7193(2) 0.79172(15) 0.0196(5) Uani 1 1 d .
C13 C 1.0983(3) 0.6051(2) 0.81865(16) 0.0260(5) Uani 1 1 d .
H13 H 1.0962 0.5138 0.8382 0.031 Uiso 1 1 calc R
C14 C 1.2291(3) 0.6235(3) 0.81717(17) 0.0284(5) Uani 1 1 d .
H14 H 1.3161 0.5454 0.8368 0.034 Uiso 1 1 calc R
C15 C 1.2329(2) 0.7560(3) 0.78706(16) 0.0259(5) Uani 1 1 d .
H15 H 1.3229 0.7691 0.7839 0.031 Uiso 1 1 calc R
C16 C 1.1049(2) 0.8698(2) 0.76145(15) 0.0206(5) Uani 1 1 d .
H16 H 1.1089 0.9604 0.7405 0.025 Uiso 1 1 calc R
C23 C 0.6033(2) 1.2394(2) 0.86848(15) 0.0205(5) Uani 1 1 d .
H23 H 0.5053 1.2998 0.8679 0.025 Uiso 1 1 calc R
C22 C 0.6438(2) 1.1575(2) 0.80931(14) 0.0163(4) Uani 1 1 d .
C21 C 0.7895(2) 1.0672(2) 0.80881(14) 0.0157(4) Uani 1 1 d .
C24 C 0.7047(3) 1.2339(2) 0.92857(15) 0.0236(5) Uani 1 1 d .
H24 H 0.6762 1.2896 0.9690 0.028 Uiso 1 1 calc R
C25 C 0.8464(3) 1.1468(2) 0.92851(15) 0.0241(5) Uani 1 1 d .
H25 H 0.9162 1.1432 0.9688 0.029 Uiso 1 1 calc R
C26 C 0.8888(2) 1.0634(2) 0.86979(15) 0.0206(5) Uani 1 1 d .
H26 H 0.9870 1.0031 0.8714 0.025 Uiso 1 1 calc R
C31 C 0.8433(2) 1.0743(2) 0.64541(14) 0.0161(4) Uani 1 1 d .
C33 C 0.8220(2) 1.1258(2) 0.47922(15) 0.0231(5) Uani 1 1 d .
H33 H 0.7960 1.1062 0.4281 0.028 Uiso 1 1 calc R
C32 C 0.8039(2) 1.0513(2) 0.56803(15) 0.0189(4) Uani 1 1 d .
C34 C 0.8784(3) 1.2287(3) 0.46663(16) 0.0270(5) Uani 1 1 d .
H34 H 0.8930 1.2794 0.4064 0.032 Uiso 1 1 calc R
C35 C 0.9140(3) 1.2584(2) 0.54131(16) 0.0252(5) Uani 1 1 d .
H35 H 0.9498 1.3314 0.5323 0.030 Uiso 1 1 calc R
C36 C 0.8971(2) 1.1811(2) 0.62957(16) 0.0203(5) Uani 1 1 d .
H36 H 0.9230 1.2016 0.6803 0.024 Uiso 1 1 calc R
C41 C 0.8225(3) 0.5575(2) 0.74085(17) 0.0265(5) Uani 1 1 d .
H41 H 0.8736 0.4686 0.7890 0.032 Uiso 1 1 calc R
C42 C 0.7660(3) 0.6268(2) 0.91231(16) 0.0271(5) Uani 1 1 d .
H42 H 0.8408 0.5309 0.9321 0.033 Uiso 1 1 calc R
C43 C 0.9161(3) 0.5655(3) 0.65718(19) 0.0338(6) Uani 1 1 d .
H43A H 0.9195 0.4938 0.6297 0.051 Uiso 1 1 calc R
H43B H 1.0145 0.5507 0.6754 0.051 Uiso 1 1 calc R
H43C H 0.8746 0.6574 0.6125 0.051 Uiso 1 1 calc R
C44 C 0.6789(3) 0.5542(3) 0.71529(19) 0.0342(6) Uani 1 1 d .
H44A H 0.6252 0.6423 0.6702 0.051 Uiso 1 1 calc R
H44B H 0.6214 0.5406 0.7701 0.051 Uiso 1 1 calc R
H44C H 0.6979 0.4775 0.6892 0.051 Uiso 1 1 calc R
C45 C 0.7909(3) 0.7095(3) 0.96985(17) 0.0355(6) Uani 1 1 d .
H45A H 0.8912 0.7063 0.9640 0.053 Uiso 1 1 calc R
H45B H 0.7731 0.6692 1.0342 0.053 Uiso 1 1 calc R
H45C H 0.7243 0.8063 0.9484 0.053 Uiso 1 1 calc R
C46 C 0.6169(3) 0.6146(3) 0.93138(19) 0.0358(6) Uani 1 1 d .
H46A H 0.5412 0.7071 0.9116 0.054 Uiso 1 1 calc R
H46B H 0.6098 0.5729 0.9971 0.054 Uiso 1 1 calc R
H46C H 0.6041 0.5558 0.8976 0.054 Uiso 1 1 calc R
C51 C 0.4926(2) 1.3065(2) 0.63394(15) 0.0190(4) Uani 1 1 d .
H51 H 0.5916 1.3099 0.6195 0.023 Uiso 1 1 calc R
C52 C 0.3430(2) 1.1820(2) 0.79135(15) 0.0202(5) Uani 1 1 d .
H52 H 0.3177 1.2726 0.8047 0.024 Uiso 1 1 calc R
C53 C 0.4032(3) 1.4425(2) 0.65433(17) 0.0262(5) Uani 1 1 d .
H53A H 0.4051 1.5209 0.6020 0.039 Uiso 1 1 calc R
H53B H 0.4442 1.4465 0.7089 0.039 Uiso 1 1 calc R
H53C H 0.3028 1.4476 0.6652 0.039 Uiso 1 1 calc R
C54 C 0.4351(3) 1.2982(3) 0.54741(16) 0.0278(5) Uani 1 1 d .
H54A H 0.4393 1.3760 0.4953 0.042 Uiso 1 1 calc R
H54B H 0.3345 1.3031 0.5557 0.042 Uiso 1 1 calc R
H54C H 0.4948 1.2103 0.5357 0.042 Uiso 1 1 calc R
C55 C 0.2218(3) 1.1949(3) 0.72981(18) 0.0283(5) Uani 1 1 d .
H55A H 0.2043 1.2777 0.6768 0.042 Uiso 1 1 calc R
H55B H 0.1329 1.2031 0.7645 0.042 Uiso 1 1 calc R
H55C H 0.2507 1.1122 0.7088 0.042 Uiso 1 1 calc R
C56 C 0.3514(3) 1.0694(3) 0.88234(17) 0.0288(5) Uani 1 1 d .
H56A H 0.2612 1.0980 0.9149 0.043 Uiso 1 1 calc R
H56B H 0.4334 1.0564 0.9199 0.043 Uiso 1 1 calc R
H56C H 0.3649 0.9819 0.8703 0.043 Uiso 1 1 calc R

loop_
_atom_site_aniso_label
_atom_site_aniso_U_11
_atom_site_aniso_U_22
_atom_site_aniso_U_33
_atom_site_aniso_U_23
_atom_site_aniso_U_13
_atom_site_aniso_U_12
Ir 0.01391(5) 0.01323(5) 0.01839(5) -0.00491(3) 0.00045(3) -0.00407(3)
P1 0.0190(3) 0.0131(3) 0.0211(3) -0.0048(2) 0.0016(2) -0.0042(2)
P2 0.0126(3) 0.0138(3) 0.0166(3) -0.0044(2) 0.0003(2) -0.0034(2)
C3 0.0264(13) 0.0351(14) 0.0274(13) -0.0184(11) -0.0025(10) -0.0082(11)
O3 0.0222(8) 0.0252(8) 0.0196(8) -0.0107(7) 0.0006(6) -0.0106(7)
C 0.0137(10) 0.0156(10) 0.0151(10) -0.0042(8) -0.0004(8) -0.0030(9)
C11 0.0172(11) 0.0184(11) 0.0130(10) -0.0055(8) 0.0003(8) -0.0028(9)
C12 0.0189(11) 0.0179(11) 0.0191(11) -0.0057(9) 0.0008(9) -0.0032(9)
C13 0.0267(13) 0.0167(11) 0.0272(12) -0.0044(9) -0.0035(10) -0.0003(10)
C14 0.0192(12) 0.0263(13) 0.0290(13) -0.0080(10) -0.0053(10) 0.0051(10)
C15 0.0149(11) 0.0338(14) 0.0254(12) -0.0110(10) -0.0021(9) -0.0023(10)
C16 0.0188(11) 0.0211(12) 0.0206(11) -0.0067(9) -0.0003(9) -0.0053(9)
C23 0.0204(11) 0.0177(11) 0.0213(11) -0.0068(9) 0.0013(9) -0.0038(9)
C22 0.0172(11) 0.0148(10) 0.0153(10) -0.0023(8) -0.0009(8) -0.0056(9)
C21 0.0180(11) 0.0139(10) 0.0138(10) -0.0018(8) 0.0011(8) -0.0061(9)
C24 0.0309(13) 0.0215(12) 0.0196(11) -0.0093(9) 0.0005(9) -0.0079(10)
C25 0.0268(12) 0.0267(12) 0.0191(11) -0.0063(9) -0.0063(9) -0.0089(10)
C26 0.0182(11) 0.0222(12) 0.0182(11) -0.0043(9) -0.0018(9) -0.0047(9)
C31 0.0104(10) 0.0159(11) 0.0175(10) -0.0045(8) 0.0018(8) -0.0001(8)
C33 0.0195(11) 0.0274(13) 0.0162(11) -0.0058(9) 0.0017(9) -0.0022(10)
C32 0.0120(10) 0.0181(11) 0.0231(11) -0.0072(9) -0.0002(8) -0.0006(9)
C34 0.0233(12) 0.0255(13) 0.0192(11) 0.0015(10) 0.0049(9) -0.0018(10)
C35 0.0223(12) 0.0187(12) 0.0299(13) -0.0024(10) 0.0051(10) -0.0068(10)
C36 0.0155(11) 0.0206(11) 0.0235(11) -0.0075(9) 0.0019(9) -0.0045(9)
C41 0.0304(13) 0.0155(11) 0.0333(13) -0.0098(10) 0.0004(10) -0.0056(10)
C42 0.0301(13) 0.0177(12) 0.0248(12) 0.0002(9) 0.0038(10) -0.0048(10)
C43 0.0311(14) 0.0321(14) 0.0428(15) -0.0220(12) 0.0071(12) -0.0091(12)
C44 0.0395(15) 0.0350(15) 0.0390(15) -0.0165(12) 0.0054(12) -0.0220(13)
C45 0.0459(16) 0.0357(15) 0.0196(12) -0.0035(11) 0.0010(11) -0.0124(13)
C46 0.0406(16) 0.0337(15) 0.0317(14) -0.0066(11) 0.0136(12) -0.0170(13)
C51 0.0163(11) 0.0168(11) 0.0202(11) -0.0023(9) -0.0010(8) -0.0040(9)
C52 0.0156(11) 0.0191(11) 0.0260(12) -0.0094(9) 0.0044(9) -0.0050(9)
C53 0.0230(12) 0.0168(11) 0.0334(13) -0.0036(10) -0.0016(10) -0.0034(10)
C54 0.0248(12) 0.0305(13) 0.0214(12) -0.0042(10) -0.0046(10) -0.0043(11)
C55 0.0167(11) 0.0340(14) 0.0362(14) -0.0115(11) 0.0028(10) -0.0108(10)
C56 0.0254(13) 0.0307(14) 0.0271(13) -0.0073(11) 0.0107(10) -0.0097(11)

loop_
_atom_type_symbol
_atom_type_description
_atom_type_scat_dispersion_real
_atom_type_scat_dispersion_imag
_atom_type_scat_source
C C 0.0033 0.0016 'International Tables Vol C Tables 4.2.6.8 and 6.1.1.4'
H H 0.0000 0.0000 'International Tables Vol C Tables 4.2.6.8 and 6.1.1.4'
O O 0.0106 0.0060 'International Tables Vol C Tables 4.2.6.8 and 6.1.1.4'
P P 0.1023 0.0942 'International Tables Vol C Tables 4.2.6.8 and 6.1.1.4'
Ir Ir -1.4442 7.9887 'International Tables Vol C Tables 4.2.6.8 and 6.1.1.4'

loop_
_geom_angle_atom_site_label_1
_geom_angle_atom_site_label_2
_geom_angle_atom_site_label_3
_geom_angle
C Ir P1 85.31(6)
C Ir P2 81.31(6)
P1 Ir P2 152.55(2)
C Ir O3 75.39(7)
P1 Ir O3 95.44(4)
P2 Ir O3 104.14(4)
C Ir H1 98.0(12)
P1 Ir H1 84.2(12)
P2 Ir H1 74.1(12)
O3 Ir H1 173.3(12)
C Ir H2 173.9(9)
P1 Ir H2 96.0(9)
P2 Ir H2 99.9(9)
O3 Ir H2 98.5(9)
H1 Ir H2 88.1(15)
C12 P1 C42 101.69(11)
C12 P1 C41 105.78(11)
C42 P1 C41 102.32(11)
C12 P1 Ir 103.85(7)
C42 P1 Ir 114.93(8)
C41 P1 Ir 125.58(8)
C22 P2 C52 104.77(10)
C22 P2 C51 102.44(10)
C52 P2 C51 104.95(10)
C22 P2 Ir 99.06(7)
C52 P2 Ir 117.42(7)
C51 P2 Ir 124.99(7)
O3 C3 H3A 109.5
O3 C3 H3B 109.5
H3A C3 H3B 109.5
O3 C3 H3C 109.5
H3A C3 H3C 109.5
H3B C3 H3C 109.5
C32 O3 C3 118.51(18)
C32 O3 Ir 110.43(12)
C3 O3 Ir 125.67(14)
C21 C C31 109.00(17)
C21 C C11 113.56(17)
C31 C C11 107.15(16)
C21 C Ir 108.25(13)
C31 C Ir 105.59(13)
C11 C Ir 112.93(14)
C12 C11 C16 117.4(2)
C12 C11 C 120.68(19)
C16 C11 C 121.95(19)
C13 C12 C11 120.2(2)
C13 C12 P1 123.79(18)
C11 C12 P1 115.98(16)
C14 C13 C12 120.8(2)
C14 C13 H13 119.6
C12 C13 H13 119.6
C15 C14 C13 119.7(2)
C15 C14 H14 120.1
C13 C14 H14 120.1
C14 C15 C16 119.8(2)
C14 C15 H15 120.1
C16 C15 H15 120.1
C15 C16 C11 121.9(2)
C15 C16 H16 119.1
C11 C16 H16 119.1
C22 C23 C24 120.8(2)
C22 C23 H23 119.6
C24 C23 H23 119.6
C23 C22 C21 120.5(2)
C23 C22 P2 124.95(17)
C21 C22 P2 114.45(16)
C26 C21 C22 117.53(19)
C26 C21 C 124.87(19)
C22 C21 C 117.59(18)
C25 C24 C23 119.2(2)
C25 C24 H24 120.4
C23 C24 H24 120.4
C24 C25 C26 120.7(2)
C24 C25 H25 119.6
C26 C25 H25 119.6
C21 C26 C25 121.3(2)
C21 C26 H26 119.4
C25 C26 H26 119.4
C36 C31 C32 116.5(2)
C36 C31 C 124.49(19)
C32 C31 C 119.02(19)
C34 C33 C32 118.9(2)
C34 C33 H33 120.6
C32 C33 H33 120.6
O3 C32 C33 122.0(2)
O3 C32 C31 115.22(19)
C33 C32 C31 122.7(2)
C33 C34 C35 120.3(2)
C33 C34 H34 119.8
C35 C34 H34 119.8
C34 C35 C36 119.8(2)
C34 C35 H35 120.1
C36 C35 H35 120.1
C35 C36 C31 121.7(2)
C35 C36 H36 119.1
C31 C36 H36 119.1
C43 C41 C44 109.0(2)
C43 C41 P1 112.08(17)
C44 C41 P1 110.90(17)
C43 C41 H41 108.3
C44 C41 H41 108.3
P1 C41 H41 108.3
C45 C42 C46 109.7(2)
C45 C42 P1 110.80(17)
C46 C42 P1 113.05(18)
C45 C42 H42 107.7
C46 C42 H42 107.7
P1 C42 H42 107.7
C41 C43 H43A 109.5
C41 C43 H43B 109.5
H43A C43 H43B 109.5
C41 C43 H43C 109.5
H43A C43 H43C 109.5
H43B C43 H43C 109.5
C41 C44 H44A 109.5
C41 C44 H44B 109.5
H44A C44 H44B 109.5
C41 C44 H44C 109.5
H44A C44 H44C 109.5
H44B C44 H44C 109.5
C42 C45 H45A 109.5
C42 C45 H45B 109.5
H45A C45 H45B 109.5
C42 C45 H45C 109.5
H45A C45 H45C 109.5
H45B C45 H45C 109.5
C42 C46 H46A 109.5
C42 C46 H46B 109.5
H46A C46 H46B 109.5
C42 C46 H46C 109.5
H46A C46 H46C 109.5
H46B C46 H46C 109.5
C53 C51 C54 111.16(19)
C53 C51 P2 114.73(16)
C54 C51 P2 112.49(16)
C53 C51 H51 105.9
C54 C51 H51 105.9
P2 C51 H51 105.9
C55 C52 C56 109.47(19)
C55 C52 P2 110.94(16)
C56 C52 P2 112.05(16)
C55 C52 H52 108.1
C56 C52 H52 108.1
P2 C52 H52 108.1
C51 C53 H53A 109.5
C51 C53 H53B 109.5
H53A C53 H53B 109.5
C51 C53 H53C 109.5
H53A C53 H53C 109.5
H53B C53 H53C 109.5
C51 C54 H54A 109.5
C51 C54 H54B 109.5
H54A C54 H54B 109.5
C51 C54 H54C 109.5
H54A C54 H54C 109.5
H54B C54 H54C 109.5
C52 C55 H55A 109.5
C52 C55 H55B 109.5
H55A C55 H55B 109.5
C52 C55 H55C 109.5
H55A C55 H55C 109.5
H55B C55 H55C 109.5
C52 C56 H56A 109.5
C52 C56 H56B 109.5
H56A C56 H56B 109.5
C52 C56 H56C 109.5
H56A C56 H56C 109.5
H56B C56 H56C 109.5

loop_
_geom_bond_atom_site_label_1
_geom_bond_atom_site_label_2
_geom_bond_distance
Ir C 2.186(2)
Ir P1 2.2529(7)
Ir P2 2.2748(7)
Ir O3 2.2948(16)
Ir H1 1.28(3)
Ir H2 1.79(3)
P1 C12 1.829(2)
P1 C42 1.863(2)
P1 C41 1.867(2)
P2 C22 1.838(2)
P2 C52 1.857(2)
P2 C51 1.870(2)
C3 O3 1.432(3)
C3 H3A 0.9800
C3 H3B 0.9800
C3 H3C 0.9800
O3 C32 1.387(3)
C C21 1.534(3)
C C31 1.540(3)
C C11 1.541(3)
C11 C12 1.403(3)
C11 C16 1.405(3)
C12 C13 1.401(3)
C13 C14 1.381(4)
C13 H13 0.9500
C14 C15 1.381(4)
C14 H14 0.9500
C15 C16 1.387(3)
C15 H15 0.9500
C16 H16 0.9500
C23 C22 1.392(3)
C23 C24 1.395(3)
C23 H23 0.9500
C22 C21 1.417(3)
C21 C26 1.397(3)
C24 C25 1.374(3)
C24 H24 0.9500
C25 C26 1.398(3)
C25 H25 0.9500
C26 H26 0.9500
C31 C36 1.395(3)
C31 C32 1.399(3)
C33 C34 1.380(4)
C33 C32 1.392(3)
C33 H33 0.9500
C34 C35 1.385(4)
C34 H34 0.9500
C35 C36 1.392(3)
C35 H35 0.9500
C36 H36 0.9500
C41 C43 1.519(4)
C41 C44 1.525(4)
C41 H41 1.0000
C42 C45 1.525(4)
C42 C46 1.530(4)
C42 H42 1.0000
C43 H43A 0.9800
C43 H43B 0.9800
C43 H43C 0.9800
C44 H44A 0.9800
C44 H44B 0.9800
C44 H44C 0.9800
C45 H45A 0.9800
C45 H45B 0.9800
C45 H45C 0.9800
C46 H46A 0.9800
C46 H46B 0.9800
C46 H46C 0.9800
C51 C53 1.525(3)
C51 C54 1.528(3)
C51 H51 1.0000
C52 C55 1.532(3)
C52 C56 1.534(3)
C52 H52 1.0000
C53 H53A 0.9800
C53 H53B 0.9800
C53 H53C 0.9800
C54 H54A 0.9800
C54 H54B 0.9800
C54 H54C 0.9800
C55 H55A 0.9800
C55 H55B 0.9800
C55 H55C 0.9800
C56 H56A 0.9800
C56 H56B 0.9800
C56 H56C 0.9800
